data_4308882
loop_
_publ_author_name
'William J. Evans'
'Stosh A. Kozimor'
'Joseph W. Ziller'
'Anatolii A. Fagin'
'Mikhail N. Bochkarev'

_publ_section_title
;
Facile Syntheses of Unsolvated UI3 and Tetramethylcyclopentadienyl Uranium
Halides
;
_journal_name_full 'Inorganic Chemistry'
_journal_page_first 3993
_journal_page_last 4000
_journal_paper_doi 10.1021/ic0482685
_journal_volume 44
_journal_year 2005
_chemical_formula_sum 'C18 H26 Cl2 U'
_chemical_formula_weight 551.32
_chemical_name_systematic
; 
 ? 
;
_space_group_IT_number 63
_symmetry_cell_setting orthorhombic
_symmetry_space_group_name_Hall '-C 2c 2'
_symmetry_space_group_name_H-M 'C m c m'
_atom_sites_solution_hydrogens difmap
_atom_sites_solution_primary direct
_atom_sites_solution_secondary difmap
_audit_creation_method SHELXTL
_cell_angle_alpha 90.00
_cell_angle_beta 90.00
_cell_angle_gamma 90.00
_cell_formula_units_Z 4
_cell_length_a 17.7866(16)
_cell_length_b 6.7022(6)
_cell_length_c 15.6540(14)
_cell_measurement_temperature 163(2)
_cell_volume 1866.1(3)
_computing_cell_refinement 'Bruker SMART/SAINT'
_computing_data_collection 'Bruker SMART'
_computing_data_reduction 'Bruker SAINT'
_computing_molecular_graphics 'Bruker SHELXTL'
_computing_publication_material 'Bruker SHELXTL'
_computing_structure_refinement 'Bruker SHELXTL'
_computing_structure_solution 'Bruker SHELXTL'
_diffrn_ambient_temperature 163(2)
_diffrn_measured_fraction_theta_full 0.992
_diffrn_measured_fraction_theta_max 0.992
_diffrn_measurement_device_type 'CCD area detector'
_diffrn_measurement_method 'omega scans'
_diffrn_radiation_monochromator graphite
_diffrn_radiation_source 'sealed tube'
_diffrn_radiation_type MoK\a
_diffrn_radiation_wavelength 0.71073
_diffrn_reflns_av_R_equivalents 0.0244
_diffrn_reflns_av_sigmaI/netI 0.0137
_diffrn_reflns_limit_h_max 22
_diffrn_reflns_limit_h_min -23
_diffrn_reflns_limit_k_max 8
_diffrn_reflns_limit_k_min -8
_diffrn_reflns_limit_l_max 20
_diffrn_reflns_limit_l_min -20
_diffrn_reflns_number 9183
_diffrn_reflns_theta_full 27.88
_diffrn_reflns_theta_max 27.88
_diffrn_reflns_theta_min 2.29
_diffrn_standards_decay_% '< 1.0'
_diffrn_standards_interval_count 'initial 50 frames recollected'
_diffrn_standards_number '50 frames'
_exptl_absorpt_coefficient_mu 8.977
_exptl_absorpt_correction_T_max 0.5337
_exptl_absorpt_correction_T_min 0.2219
_exptl_absorpt_correction_type multi-scan
_exptl_absorpt_process_details 'Bruker SADABS'
_exptl_crystal_colour red
_exptl_crystal_density_diffrn 1.962
_exptl_crystal_density_meas ?
_exptl_crystal_density_method 'not measured'
_exptl_crystal_description needle
_exptl_crystal_F_000 1040
_exptl_crystal_size_max 0.24
_exptl_crystal_size_mid 0.14
_exptl_crystal_size_min 0.08
_refine_diff_density_max 0.834
_refine_diff_density_min -1.385
_refine_diff_density_rms 0.086
_refine_ls_extinction_method none
_refine_ls_goodness_of_fit_ref 1.136
_refine_ls_hydrogen_treatment refall
_refine_ls_matrix_type full
_refine_ls_number_parameters 80
_refine_ls_number_reflns 1184
_refine_ls_number_restraints 0
_refine_ls_restrained_S_all 1.136
_refine_ls_R_factor_all 0.0126
_refine_ls_R_factor_gt 0.0121
_refine_ls_shift/su_max 0.001
_refine_ls_shift/su_mean 0.000
_refine_ls_structure_factor_coef Fsqd
_refine_ls_weighting_details 'calc w=1/[\s^2^(Fo^2^)+(0.0127P)^2^+3.4698P] where P=(Fo^2^+2Fc^2^)/3'
_refine_ls_weighting_scheme calc
_refine_ls_wR_factor_gt 0.0290
_refine_ls_wR_factor_ref 0.0292
_reflns_number_gt 1166
_reflns_number_total 1184
_reflns_threshold_expression >2sigma(I)
_cod_data_source_file ic0482685si20041210_120543_2.cif
_cod_data_source_block sak44(257990)
_cod_depositor_comments
;
The following automatic conversions were performed:
'_symmetry_cell_setting' value 'Orthorhombic' changed to 'orthorhombic'
according to '/home/saulius/struct/CIF-dictionaries/cif_core.dic'
dictionary named 'cif_core.dic' version 2.4.1 from 2010-06-29.

Automatic conversion script
Id: cif_fix_enum 1527 2010-12-29 10:47:43Z saulius 

The following automatic conversions were performed:

'_exptl_crystal_density_meas' value 'n/a' was changed to '?' - the
value is perceived as not measured.

Automatic conversion script
Id: cif_fix_values 3008 2015-01-20 13:52:24Z robertas 
;
_cod_database_code 4308882

loop_
_symmetry_equiv_pos_as_xyz
'x, y, z'
'-x, -y, z+1/2'
'-x, y, -z+1/2'
'x, -y, -z'
'x+1/2, y+1/2, z'
'-x+1/2, -y+1/2, z+1/2'
'-x+1/2, y+1/2, -z+1/2'
'x+1/2, -y+1/2, -z'
'-x, -y, -z'
'x, y, -z-1/2'
'x, -y, z-1/2'
'-x, y, z'
'-x+1/2, -y+1/2, -z'
'x+1/2, y+1/2, -z-1/2'
'x+1/2, -y+1/2, z-1/2'
'-x+1/2, y+1/2, z'

loop_
_atom_site_label
_atom_site_type_symbol
_atom_site_fract_x
_atom_site_fract_y
_atom_site_fract_z
_atom_site_U_iso_or_equiv
_atom_site_adp_type
_atom_site_occupancy
_atom_site_symmetry_multiplicity
_atom_site_calc_flag
_atom_site_refinement_flags
_atom_site_disorder_assembly
_atom_site_disorder_group
U1 U 0.5000 0.052057(17) 0.7500 0.00999(5) Uani 1 4 d S . .
Cl1 Cl 0.5000 -0.19697(10) 0.62340(5) 0.02111(14) Uani 1 2 d S . .
C1 C 0.40526(15) 0.3564(4) 0.7500 0.0154(5) Uani 1 2 d S . .
C2 C 0.38464(10) 0.2451(3) 0.67630(12) 0.0153(4) Uani 1 1 d . . .
C3 C 0.35092(11) 0.0656(3) 0.70451(13) 0.0164(4) Uani 1 1 d . . .
C4 C 0.39457(13) 0.3096(4) 0.58500(13) 0.0224(4) Uani 1 1 d . . .
C5 C 0.31421(13) -0.0886(4) 0.64920(17) 0.0275(5) Uani 1 1 d . . .
H1 H 0.427(2) 0.480(5) 0.7500 0.015(8) Uiso 1 2 d S . .
H4A H 0.4210(18) 0.430(4) 0.582(2) 0.036(8) Uiso 1 1 d . . .
H4B H 0.346(2) 0.323(5) 0.557(2) 0.052(9) Uiso 1 1 d . . .
H4C H 0.4186(18) 0.214(5) 0.552(2) 0.046(9) Uiso 1 1 d . . .
H5A H 0.332(2) -0.075(4) 0.592(2) 0.045(9) Uiso 1 1 d . . .
H5B H 0.3181(19) -0.219(5) 0.667(2) 0.056(10) Uiso 1 1 d . . .
H5C H 0.264(3) -0.074(5) 0.652(3) 0.068(12) Uiso 1 1 d . . .

loop_
_atom_site_aniso_label
_atom_site_aniso_U_11
_atom_site_aniso_U_22
_atom_site_aniso_U_33
_atom_site_aniso_U_23
_atom_site_aniso_U_13
_atom_site_aniso_U_12
U1 0.00708(7) 0.00943(7) 0.01344(7) 0.000 0.000 0.000
Cl1 0.0209(3) 0.0197(3) 0.0227(3) -0.0081(2) 0.000 0.000
C1 0.0121(11) 0.0142(12) 0.0197(12) 0.000 0.000 0.0033(10)
C2 0.0092(8) 0.0201(9) 0.0165(9) 0.0009(7) -0.0012(7) 0.0034(7)
C3 0.0090(8) 0.0194(9) 0.0208(10) -0.0020(7) -0.0020(7) 0.0010(6)
C4 0.0202(10) 0.0301(11) 0.0170(9) 0.0039(8) -0.0007(8) 0.0037(9)
C5 0.0158(10) 0.0317(11) 0.0349(13) -0.0105(10) -0.0051(9) -0.0049(9)

loop_
_atom_type_symbol
_atom_type_description
_atom_type_scat_dispersion_real
_atom_type_scat_dispersion_imag
_atom_type_scat_source
C C 0.0033 0.0016 'International Tables Vol C Tables 4.2.6.8 and 6.1.1.4'
H H 0.0000 0.0000 'International Tables Vol C Tables 4.2.6.8 and 6.1.1.4'
Cl Cl 0.1484 0.1585 'International Tables Vol C Tables 4.2.6.8 and 6.1.1.4'
U U -9.6767 9.6646 'International Tables Vol C Tables 4.2.6.8 and 6.1.1.4'

loop_
_geom_angle_atom_site_label_1
_geom_angle_atom_site_label_2
_geom_angle_atom_site_label_3
_geom_angle
_geom_angle_site_symmetry_1
_geom_angle_site_symmetry_3
_geom_angle_publ_flag
Cnt U1 Cl1 104.8 . . ?
Cnt U1 Cnt 133.1 . . ?
Cl1 U1 Cl1 99.79(3) . 10_557 ?
Cl1 U1 C1 119.78(3) . . ?
C1 U1 C1 79.13(12) 3_656 . ?
Cl1 U1 C2 129.70(4) . 3_656 ?
Cl1 U1 C2 88.96(4) 10_557 3_656 ?
C1 U1 C2 30.92(5) 3_656 3_656 ?
C1 U1 C2 96.61(7) . 3_656 ?
Cl1 U1 C2 88.96(4) . 12_655 ?
Cl1 U1 C2 129.70(4) 10_557 12_655 ?
C1 U1 C2 30.92(5) 3_656 12_655 ?
C1 U1 C2 96.61(7) . 12_655 ?
C2 U1 C2 50.87(8) 3_656 12_655 ?
Cl1 U1 C2 88.96(4) . . ?
Cl1 U1 C2 129.70(4) 10_557 . ?
C1 U1 C2 96.61(7) 3_656 . ?
C1 U1 C2 30.92(5) . . ?
C2 U1 C2 122.40(8) 3_656 . ?
C2 U1 C2 99.61(8) 12_655 . ?
Cl1 U1 C2 129.70(4) . 10_557 ?
Cl1 U1 C2 88.96(4) 10_557 10_557 ?
C1 U1 C2 96.61(7) 3_656 10_557 ?
C1 U1 C2 30.92(5) . 10_557 ?
C2 U1 C2 99.61(8) 3_656 10_557 ?
C2 U1 C2 122.40(8) 12_655 10_557 ?
C2 U1 C2 50.87(8) . 10_557 ?
Cl1 U1 C3 102.69(4) . 3_656 ?
Cl1 U1 C3 79.81(4) 10_557 3_656 ?
C1 U1 C3 50.18(7) 3_656 3_656 ?
C1 U1 C3 126.10(7) . 3_656 ?
C2 U1 C3 30.16(6) 3_656 3_656 ?
C2 U1 C3 50.06(6) 12_655 3_656 ?
C2 U1 C3 146.37(6) . 3_656 ?
C2 U1 C3 127.59(6) 10_557 3_656 ?
Cl1 U1 C3 79.81(4) . 12_655 ?
Cl1 U1 C3 102.69(4) 10_557 12_655 ?
C1 U1 C3 50.18(7) 3_656 12_655 ?
C1 U1 C3 126.10(7) . 12_655 ?
C2 U1 C3 50.06(6) 3_656 12_655 ?
C2 U1 C3 30.16(6) 12_655 12_655 ?
C2 U1 C3 127.59(6) . 12_655 ?
C2 U1 C3 146.37(6) 10_557 12_655 ?
C3 U1 C3 30.05(8) 3_656 12_655 ?
Cl1 U1 C3 79.81(4) . . ?
Cl1 U1 C3 102.69(4) 10_557 . ?
C1 U1 C3 126.10(7) 3_656 . ?
C1 U1 C3 50.18(7) . . ?
C2 U1 C3 146.37(6) 3_656 . ?
C2 U1 C3 127.59(6) 12_655 . ?
C2 U1 C3 30.16(6) . . ?
C2 U1 C3 50.06(6) 10_557 . ?
C3 U1 C3 176.20(8) 3_656 . ?
C3 U1 C3 149.70(8) 12_655 . ?
Cl1 U1 C3 102.69(4) . 10_557 ?
Cl1 U1 C3 79.81(4) 10_557 10_557 ?
C1 U1 C3 126.10(7) 3_656 10_557 ?
C1 U1 C3 50.18(7) . 10_557 ?
C2 U1 C3 127.59(6) 3_656 10_557 ?
C2 U1 C3 146.37(6) 12_655 10_557 ?
C2 U1 C3 50.06(6) . 10_557 ?
C2 U1 C3 30.16(6) 10_557 10_557 ?
C3 U1 C3 149.70(8) 3_656 10_557 ?
C3 U1 C3 176.20(8) 12_655 10_557 ?
C3 U1 C3 30.05(8) . 10_557 ?
C2 C1 C2 108.5(2) . 10_557 ?
C2 C1 U1 76.11(13) . . ?
C2 C1 U1 76.11(13) 10_557 . ?
C3 C2 C1 107.57(18) . . ?
C3 C2 C4 126.21(18) . . ?
C1 C2 C4 126.19(18) . . ?
C3 C2 U1 77.30(11) . . ?
C1 C2 U1 72.97(13) . . ?
C4 C2 U1 117.19(13) . . ?
C2 C3 C3 108.19(11) . 10_557 ?
C2 C3 C5 126.23(19) . . ?
C3 C3 C5 125.31(13) 10_557 . ?
C2 C3 U1 72.54(11) . . ?
C3 C3 U1 74.98(4) 10_557 . ?
C5 C3 U1 123.21(14) . . ?

loop_
_geom_bond_atom_site_label_1
_geom_bond_atom_site_label_2
_geom_bond_distance
_geom_bond_site_symmetry_2
_geom_bond_publ_flag
U1 Cl1 2.5909(7) . ?
U1 Cnt 2.418 . ?
U1 C1 2.646(3) . ?
U1 C2 2.6861(18) . ?
U1 C3 2.7470(19) . ?
C1 C2 1.422(2) . ?
C2 C3 1.415(3) . ?
C2 C4 1.503(3) . ?
C3 C3 1.424(4) 10_557 ?
C3 C5 1.498(3) . ?
